data_7135240
loop_
_publ_author_name
'Rajput, Sagrika'
'PADHAN, SMRUTIRANI'
'M T, Nithya'
'Mukhopadhyay, Sayantan'
'Nembenna, Sharanappa'

_publ_section_title
;
 Nickel-Catalyzed Dehydrogenative Zn--Zn Coupling to a Zn(I) Dimer and Its
 Reactivity
;
_journal_name_full 'Chemical Communications'
_journal_paper_doi 10.1039/D5CC06233K
_journal_year 2025
_chemical_formula_moiety 'C42 H55 N5 S6 Zn'
_chemical_formula_sum 'C42 H55 N5 S6 Zn'
_chemical_formula_weight 887.64
_space_group_crystal_system monoclinic
_space_group_IT_number 14
_space_group_name_Hall '-P 2ybc'
_space_group_name_H-M_alt 'P 1 21/c 1'
_atom_sites_solution_hydrogens geom
_atom_sites_solution_primary iterative
_audit_creation_date 2025-10-20
_audit_creation_method
;
Olex2 1.5-ac5-021
(compiled 2022.02.15 svn.rf212a0ae for Rigaku Oxford Diffraction, GUI svn.r6439)
;
_audit_update_record
;
2025-10-20 deposited with the CCDC.	2025-11-26 downloaded from the CCDC.
;
_cell_angle_alpha 90
_cell_angle_beta 92.938(4)
_cell_angle_gamma 90
_cell_formula_units_Z 4
_cell_length_a 16.7048(9)
_cell_length_b 14.9584(7)
_cell_length_c 17.0574(9)
_cell_measurement_reflns_used 12045
_cell_measurement_temperature 100.00(10)
_cell_measurement_theta_max 28.9450
_cell_measurement_theta_min 3.5100
_cell_volume 4256.7(4)
_computing_cell_refinement 'CrysAlisPro 1.171.42.89a (Rigaku OD, 2023)'
_computing_data_collection 'CrysAlisPro 1.171.42.89a (Rigaku OD, 2023)'
_computing_data_reduction 'CrysAlisPro 1.171.42.89a (Rigaku OD, 2023)'
_computing_molecular_graphics 'Olex2 1.5-ac5-021 (Dolomanov et al., 2009)'
_computing_publication_material 'Olex2 1.5-ac5-021 (Dolomanov et al., 2009)'
_computing_structure_refinement 'SHELXL 2014/7 (Sheldrick, 2015)'
_computing_structure_solution 'olex2.solve 1.5-ac5-021 (Bourhis et al., 2015)'
_diffrn_ambient_temperature 100.00(10)
_diffrn_detector_area_resol_mean 5.8140
_diffrn_detector_type 'Pilatus 200K'
_diffrn_measured_fraction_theta_full 0.993
_diffrn_measured_fraction_theta_max 0.992
_diffrn_measurement_details
;
List of Runs (angles in degrees, time in seconds):

  # Type    Start    End  Width  t~exp~   \w     \q     \k     \f   Frames
#--------------------------------------------------------------------------
  1  \w    -14.00  69.00   0.50    1.90    --   -0.82  10.00 -68.00  166
  2  \w    -69.00   1.00   0.50    1.90    --   -0.82 -10.00 117.00  140
  3  \w    -15.00  34.00   0.50    1.90    --   -0.82 -99.00-180.00   98
  4  \w    -12.00  53.00   0.50    1.90    --   -0.82  57.00 -30.00  130
;
_diffrn_measurement_device 'four-circle diffractometer'
_diffrn_measurement_device_type 'SuperNova, Dual, Cu at home/near, Pilatus 200K'
_diffrn_measurement_method '\w scans'
_diffrn_radiation_type MoK\a
_diffrn_radiation_wavelength 0.71073
_diffrn_reflns_av_R_equivalents 0.0775
_diffrn_reflns_av_unetI/netI 0.0656
_diffrn_reflns_Laue_measured_fraction_full 0.993
_diffrn_reflns_Laue_measured_fraction_max 0.992
_diffrn_reflns_limit_h_max 20
_diffrn_reflns_limit_h_min -19
_diffrn_reflns_limit_k_max 17
_diffrn_reflns_limit_k_min -18
_diffrn_reflns_limit_l_max 20
_diffrn_reflns_limit_l_min -19
_diffrn_reflns_number 32590
_diffrn_reflns_point_group_measured_fraction_full 0.993
_diffrn_reflns_point_group_measured_fraction_max 0.992
_diffrn_reflns_theta_full 25.242
_diffrn_reflns_theta_max 25.349
_diffrn_reflns_theta_min 3.505
_exptl_absorpt_coefficient_mu 0.908
_exptl_absorpt_correction_T_max 1.00000
_exptl_absorpt_correction_T_min 0.70081
_exptl_absorpt_correction_type multi-scan
_exptl_absorpt_process_details
;
CrysAlisPro 1.171.42.89a (Rigaku Oxford Diffraction, 2023)
Empirical absorption correction using spherical harmonics,
implemented in SCALE3 ABSPACK scaling algorithm.
;
_exptl_crystal_colour 'metallic light colourless'
_exptl_crystal_colour_lustre metallic
_exptl_crystal_colour_modifier light
_exptl_crystal_colour_primary colourless
_exptl_crystal_density_diffrn 1.385
_exptl_crystal_description block
_exptl_crystal_F_000 1872
_exptl_crystal_size_max 0.2
_exptl_crystal_size_mid 0.18
_exptl_crystal_size_min 0.17
_refine_diff_density_max 0.529
_refine_diff_density_min -0.464
_refine_diff_density_rms 0.084
_refine_ls_extinction_method none
_refine_ls_goodness_of_fit_ref 1.048
_refine_ls_hydrogen_treatment constr
_refine_ls_matrix_type full
_refine_ls_number_parameters 495
_refine_ls_number_reflns 7726
_refine_ls_number_restraints 0
_refine_ls_restrained_S_all 1.048
_refine_ls_R_factor_all 0.0614
_refine_ls_R_factor_gt 0.0410
_refine_ls_shift/su_max 0.002
_refine_ls_shift/su_mean 0.000
_refine_ls_structure_factor_coef Fsqd
_refine_ls_weighting_details 'w=1/[\s^2^(Fo^2^)+(0.0363P)^2^+3.5887P] where P=(Fo^2^+2Fc^2^)/3'
_refine_ls_weighting_scheme calc
_refine_ls_wR_factor_gt 0.0951
_refine_ls_wR_factor_ref 0.1056
_reflns_Friedel_coverage 0.000
_reflns_number_gt 5904
_reflns_number_total 7726
_reflns_threshold_expression 'I > 2\s(I)'
_cod_data_source_file d5cc06233k2.cif
_cod_data_source_block sn-sr-c9-zn-s_auto
_cod_original_cell_volume 4256.6(4)
_cod_database_code 7135240
_shelx_shelxl_version_number 2014/7
_shelx_space_group_comment
;
The symmetry employed for this shelxl refinement is uniquely defined
by the following loop, which should always be used as a source of
symmetry information in preference to the above space-group names.
They are only intended as comments.
;
_shelx_estimated_absorpt_t_max 0.861
_shelx_estimated_absorpt_t_min 0.839
_olex2_refinement_description
;
1. Fixed Uiso
 At 1.2 times of:
  All C(H) groups, All C(H,H) groups, All N(H) groups
 At 1.5 times of:
  All C(H,H,H) groups
2.a Secondary CH2 refined with riding coordinates:
 C33(H33A,H33B), C31(H31A,H31B), C27(H27A,H27B), C29(H29A,H29B), C51(H51A,
 H51B), C43(H43A,H43B), C53(H53A,H53B), C41(H41A,H41B)
2.b Aromatic/amide H refined with riding coordinates:
 N3(H3), N4(H4), N5(H5), C12(H12), C25(H25), C23(H23), C11(H11), C10(H10),
 C49(H49), C24(H24), C47(H47), C39(H39), C38(H38), C37(H37), C48(H48)
2.c Idealised Me refined as rotating group:
 C34(H34A,H34B,H34C), C54(H54A,H54B,H54C), C30(H30A,H30B,H30C), C28(H28A,H28B,
 H28C), C44(H44A,H44B,H44C), C32(H32A,H32B,H32C), C52(H52A,H52B,H52C), C42(H42A,
 H42B,H42C)
;
_olex2_submission_special_instructions 'No special instructions were received'
_oxdiff_exptl_absorpt_empirical_details
;
Empirical correction (ABSPACK) includes:
- Absorption correction using spherical harmonics
- Frame scaling
;

loop_
_space_group_symop_operation_xyz
'x, y, z'
'-x, y+1/2, -z+1/2'
'-x, -y, -z'
'x, -y-1/2, z-1/2'

loop_
_atom_site_label
_atom_site_type_symbol
_atom_site_fract_x
_atom_site_fract_y
_atom_site_fract_z
_atom_site_U_iso_or_equiv
_atom_site_adp_type
_atom_site_occupancy
_atom_site_site_symmetry_order
_atom_site_calc_flag
_atom_site_refinement_flags_posn
_atom_site_refinement_flags_adp
_atom_site_refinement_flags_occupancy
_atom_site_disorder_assembly
_atom_site_disorder_group
Zn1 Zn 0.71969(2) 0.59042(2) 0.68903(2) 0.01310(10) Uani 1 1 d . . . . .
S2 S 0.62035(5) 0.69144(5) 0.66425(5) 0.01927(18) Uani 1 1 d . . . . .
S1 S 0.85520(5) 0.62464(5) 0.69467(5) 0.01983(18) Uani 1 1 d . . . . .
S6 S 0.72050(5) 0.87865(5) 0.70108(5) 0.02179(18) Uani 1 1 d . . . . .
S3 S 0.86529(5) 0.74579(5) 0.64107(5) 0.02028(18) Uani 1 1 d . . . . .
S4 S 0.64873(5) 0.78481(5) 0.75006(5) 0.02192(19) Uani 1 1 d . . . . .
S5 S 0.83884(5) 0.84185(5) 0.72169(5) 0.0254(2) Uani 1 1 d . . . . .
N1 N 0.70302(14) 0.47401(15) 0.62464(13) 0.0121(5) Uani 1 1 d . . . . .
N3 N 0.77738(15) 0.39821(15) 0.72401(13) 0.0122(5) Uani 1 1 d . . . . .
H3 H 0.8193 0.3631 0.7318 0.015 Uiso 1 1 calc R U . . .
N2 N 0.71517(14) 0.51588(15) 0.78844(13) 0.0126(5) Uani 1 1 d . . . . .
N4 N 0.77119(15) 0.33976(16) 0.59882(13) 0.0142(5) Uani 1 1 d . . . . .
H4 H 0.7457 0.3332 0.5528 0.017 Uiso 1 1 calc R U . . .
N5 N 0.76210(15) 0.38984(15) 0.85698(13) 0.0139(5) Uani 1 1 d . . . . .
H5 H 0.7564 0.4177 0.9018 0.017 Uiso 1 1 calc R U . . .
C1 C 0.74830(18) 0.40722(18) 0.64664(16) 0.0125(6) Uani 1 1 d . . . . .
C26 C 0.59300(18) 0.41209(19) 0.54206(17) 0.0149(6) Uani 1 1 d . . . . .
C2 C 0.74834(17) 0.43785(19) 0.79090(16) 0.0124(6) Uani 1 1 d . . . . .
C21 C 0.65977(18) 0.46907(19) 0.54933(16) 0.0144(6) Uani 1 1 d . . . . .
C13 C 0.60260(18) 0.54587(19) 0.87057(16) 0.0144(6) Uani 1 1 d . . . . .
C22 C 0.6813(2) 0.5258(2) 0.48878(17) 0.0188(7) Uani 1 1 d . . . . .
C12 C 0.57407(19) 0.57960(19) 0.93942(17) 0.0174(6) Uani 1 1 d . . . . .
H12 H 0.5185 0.5751 0.9483 0.021 Uiso 1 1 calc R U . . .
C35 C 0.83561(18) 0.27869(19) 0.62058(16) 0.0154(6) Uani 1 1 d . . . . .
C45 C 0.78531(19) 0.29735(19) 0.86108(16) 0.0157(6) Uani 1 1 d . . . . .
C8 C 0.68567(18) 0.55048(18) 0.86093(16) 0.0134(6) Uani 1 1 d . . . . .
C25 C 0.54874(19) 0.4112(2) 0.47041(17) 0.0184(7) Uani 1 1 d . . . . .
H25 H 0.5037 0.3727 0.4635 0.022 Uiso 1 1 calc R U . . .
C23 C 0.6348(2) 0.5228(2) 0.41804(17) 0.0203(7) Uani 1 1 d . . . . .
H23 H 0.6481 0.5603 0.3757 0.024 Uiso 1 1 calc R U . . .
C46 C 0.8639(2) 0.2763(2) 0.88706(17) 0.0197(7) Uani 1 1 d . . . . .
C36 C 0.91472(19) 0.3113(2) 0.62043(17) 0.0169(6) Uani 1 1 d . . . . .
C33 C 0.54820(18) 0.5073(2) 0.80532(17) 0.0170(6) Uani 1 1 d . . . . .
H33A H 0.5621 0.4435 0.7986 0.020 Uiso 1 1 calc R U . . .
H33B H 0.5593 0.5385 0.7558 0.020 Uiso 1 1 calc R U . . .
C11 C 0.6251(2) 0.6198(2) 0.99566(17) 0.0199(7) Uani 1 1 d . . . . .
H11 H 0.6044 0.6433 1.0422 0.024 Uiso 1 1 calc R U . . .
C31 C 0.82725(19) 0.5990(2) 0.90445(18) 0.0195(7) Uani 1 1 d . . . . .
H31A H 0.8424 0.5530 0.8662 0.023 Uiso 1 1 calc R U . . .
H31B H 0.8374 0.6582 0.8810 0.023 Uiso 1 1 calc R U . . .
C10 C 0.70597(19) 0.6256(2) 0.98379(17) 0.0181(7) Uani 1 1 d . . . . .
H10 H 0.7404 0.6538 1.0223 0.022 Uiso 1 1 calc R U . . .
C27 C 0.7516(2) 0.5885(2) 0.50011(18) 0.0233(7) Uani 1 1 d . . . . .
H27A H 0.7992 0.5527 0.5173 0.028 Uiso 1 1 calc R U . . .
H27B H 0.7404 0.6299 0.5435 0.028 Uiso 1 1 calc R U . . .
C29 C 0.56909(19) 0.3564(2) 0.61090(18) 0.0189(7) Uani 1 1 d . . . . .
H29A H 0.5487 0.3971 0.6511 0.023 Uiso 1 1 calc R U . . .
H29B H 0.6177 0.3269 0.6342 0.023 Uiso 1 1 calc R U . . .
C50 C 0.7284(2) 0.2319(2) 0.84036(17) 0.0183(7) Uani 1 1 d . . . . .
C9 C 0.73842(19) 0.59084(19) 0.91625(17) 0.0167(6) Uani 1 1 d . . . . .
C49 C 0.7522(2) 0.1432(2) 0.84482(19) 0.0246(7) Uani 1 1 d . . . . .
H49 H 0.7149 0.0974 0.8305 0.030 Uiso 1 1 calc R U . . .
C51 C 0.9249(2) 0.3469(2) 0.91047(19) 0.0250(7) Uani 1 1 d . . . . .
H51A H 0.9696 0.3183 0.9416 0.030 Uiso 1 1 calc R U . . .
H51B H 0.8996 0.3909 0.9448 0.030 Uiso 1 1 calc R U . . .
C24 C 0.56983(19) 0.4658(2) 0.40934(18) 0.0207(7) Uani 1 1 d . . . . .
H24 H 0.5393 0.4642 0.3608 0.025 Uiso 1 1 calc R U . . .
C47 C 0.8846(2) 0.1862(2) 0.89063(19) 0.0273(8) Uani 1 1 d . . . . .
H47 H 0.9376 0.1696 0.9077 0.033 Uiso 1 1 calc R U . . .
C40 C 0.8183(2) 0.1908(2) 0.64133(17) 0.0180(7) Uani 1 1 d . . . . .
C43 C 0.7342(2) 0.1542(2) 0.63716(17) 0.0200(7) Uani 1 1 d . . . . .
H43A H 0.6966 0.2014 0.6529 0.024 Uiso 1 1 calc R U . . .
H43B H 0.7307 0.1039 0.6745 0.024 Uiso 1 1 calc R U . . .
C53 C 0.6424(2) 0.2547(2) 0.81564(19) 0.0225(7) Uani 1 1 d . . . . .
H53A H 0.6160 0.2007 0.7929 0.027 Uiso 1 1 calc R U . . .
H53B H 0.6424 0.3008 0.7740 0.027 Uiso 1 1 calc R U . . .
C34 C 0.4587(2) 0.5140(2) 0.81786(19) 0.0260(8) Uani 1 1 d . . . . .
H34A H 0.4285 0.4872 0.7730 0.039 Uiso 1 1 calc R U . . .
H34B H 0.4436 0.5770 0.8226 0.039 Uiso 1 1 calc R U . . .
H34C H 0.4465 0.4821 0.8660 0.039 Uiso 1 1 calc R U . . .
C39 C 0.8823(2) 0.1349(2) 0.66398(18) 0.0241(7) Uani 1 1 d . . . . .
H39 H 0.8722 0.0749 0.6786 0.029 Uiso 1 1 calc R U . . .
C41 C 0.9300(2) 0.4071(2) 0.59601(19) 0.0223(7) Uani 1 1 d . . . . .
H41A H 0.9038 0.4166 0.5433 0.027 Uiso 1 1 calc R U . . .
H41B H 0.9035 0.4473 0.6328 0.027 Uiso 1 1 calc R U . . .
C38 C 0.9602(2) 0.1659(2) 0.66536(19) 0.0265(8) Uani 1 1 d . . . . .
H38 H 1.0030 0.1274 0.6818 0.032 Uiso 1 1 calc R U . . .
C54 C 0.5935(2) 0.2890(2) 0.88274(19) 0.0246(7) Uani 1 1 d . . . . .
H54A H 0.5367 0.2918 0.8653 0.037 Uiso 1 1 calc R U . . .
H54B H 0.6122 0.3488 0.8983 0.037 Uiso 1 1 calc R U . . .
H54C H 0.6001 0.2483 0.9277 0.037 Uiso 1 1 calc R U . . .
C30 C 0.5060(2) 0.2849(2) 0.5927(2) 0.0256(7) Uani 1 1 d . . . . .
H30A H 0.5255 0.2434 0.5535 0.038 Uiso 1 1 calc R U . . .
H30B H 0.4564 0.3133 0.5720 0.038 Uiso 1 1 calc R U . . .
H30C H 0.4954 0.2521 0.6407 0.038 Uiso 1 1 calc R U . . .
C28 C 0.7736(2) 0.6441(2) 0.4302(2) 0.0294(8) Uani 1 1 d . . . . .
H28A H 0.7864 0.6045 0.3868 0.044 Uiso 1 1 calc R U . . .
H28B H 0.8203 0.6813 0.4448 0.044 Uiso 1 1 calc R U . . .
H28C H 0.7282 0.6825 0.4137 0.044 Uiso 1 1 calc R U . . .
C37 C 0.9763(2) 0.2527(2) 0.64299(19) 0.0237(7) Uani 1 1 d . . . . .
H37 H 1.0304 0.2726 0.6430 0.028 Uiso 1 1 calc R U . . .
C44 C 0.7095(2) 0.1219(2) 0.55487(19) 0.0293(8) Uani 1 1 d . . . . .
H44A H 0.7102 0.1723 0.5182 0.044 Uiso 1 1 calc R U . . .
H44B H 0.6553 0.0968 0.5546 0.044 Uiso 1 1 calc R U . . .
H44C H 0.7470 0.0759 0.5388 0.044 Uiso 1 1 calc R U . . .
C48 C 0.8294(2) 0.1208(2) 0.8697(2) 0.0298(8) Uani 1 1 d . . . . .
H48 H 0.8447 0.0596 0.8725 0.036 Uiso 1 1 calc R U . . .
C32 C 0.8811(2) 0.5890(3) 0.9779(2) 0.0328(9) Uani 1 1 d . . . . .
H32A H 0.9372 0.5882 0.9638 0.049 Uiso 1 1 calc R U . . .
H32B H 0.8685 0.5329 1.0043 0.049 Uiso 1 1 calc R U . . .
H32C H 0.8724 0.6393 1.0133 0.049 Uiso 1 1 calc R U . . .
C52 C 0.9591(2) 0.3965(2) 0.8411(2) 0.0262(7) Uani 1 1 d . . . . .
H52A H 0.9816 0.3532 0.8052 0.039 Uiso 1 1 calc R U . . .
H52B H 1.0013 0.4376 0.8605 0.039 Uiso 1 1 calc R U . . .
H52C H 0.9163 0.4304 0.8132 0.039 Uiso 1 1 calc R U . . .
C42 C 1.0166(2) 0.4348(3) 0.5933(2) 0.0391(10) Uani 1 1 d . . . . .
H42A H 1.0437 0.3961 0.5568 0.059 Uiso 1 1 calc R U . . .
H42B H 1.0427 0.4294 0.6459 0.059 Uiso 1 1 calc R U . . .
H42C H 1.0195 0.4970 0.5757 0.059 Uiso 1 1 calc R U . . .

loop_
_atom_site_aniso_label
_atom_site_aniso_U_11
_atom_site_aniso_U_22
_atom_site_aniso_U_33
_atom_site_aniso_U_23
_atom_site_aniso_U_13
_atom_site_aniso_U_12
Zn1 0.01486(19) 0.01082(17) 0.01344(19) 0.00117(12) -0.00104(13) -0.00008(13)
S2 0.0168(4) 0.0156(4) 0.0247(4) 0.0010(3) -0.0056(3) 0.0012(3)
S1 0.0151(4) 0.0177(4) 0.0263(4) 0.0044(3) -0.0026(3) -0.0017(3)
S6 0.0218(4) 0.0167(4) 0.0268(4) -0.0009(3) 0.0008(3) 0.0002(3)
S3 0.0212(4) 0.0175(4) 0.0228(4) 0.0019(3) 0.0065(3) -0.0020(3)
S4 0.0243(5) 0.0213(4) 0.0207(4) -0.0029(3) 0.0062(3) 0.0004(3)
S5 0.0218(5) 0.0215(4) 0.0325(5) -0.0090(3) -0.0019(4) -0.0022(3)
N1 0.0121(13) 0.0129(12) 0.0112(12) 0.0002(9) -0.0001(10) 0.0008(10)
N3 0.0121(13) 0.0146(12) 0.0099(12) 0.0006(9) -0.0004(9) 0.0044(10)
N2 0.0127(13) 0.0135(12) 0.0115(12) -0.0011(9) 0.0006(10) -0.0002(10)
N4 0.0139(14) 0.0182(13) 0.0102(12) -0.0029(9) -0.0027(10) 0.0022(10)
N5 0.0205(14) 0.0132(12) 0.0081(12) 0.0013(9) 0.0009(10) -0.0012(10)
C1 0.0133(16) 0.0135(14) 0.0105(15) 0.0009(11) -0.0004(11) -0.0031(12)
C26 0.0143(16) 0.0151(14) 0.0149(15) -0.0040(11) -0.0025(12) 0.0051(12)
C2 0.0107(15) 0.0143(14) 0.0119(15) -0.0006(11) -0.0029(11) -0.0037(12)
C21 0.0172(16) 0.0144(14) 0.0114(15) -0.0024(11) 0.0001(12) 0.0055(12)
C13 0.0162(16) 0.0129(14) 0.0138(15) 0.0035(11) -0.0013(12) 0.0003(12)
C22 0.0236(18) 0.0199(16) 0.0129(15) 0.0009(12) 0.0001(13) 0.0064(13)
C12 0.0171(17) 0.0155(15) 0.0198(16) 0.0020(12) 0.0012(13) 0.0054(12)
C35 0.0144(16) 0.0194(15) 0.0121(15) -0.0032(11) -0.0024(12) 0.0034(12)
C45 0.0211(17) 0.0149(15) 0.0114(15) 0.0043(11) 0.0036(12) 0.0029(12)
C8 0.0173(16) 0.0119(14) 0.0108(14) 0.0008(11) -0.0003(12) -0.0005(12)
C25 0.0175(17) 0.0181(15) 0.0188(16) -0.0076(12) -0.0059(13) 0.0046(13)
C23 0.0264(19) 0.0236(17) 0.0106(15) 0.0011(12) -0.0009(13) 0.0105(14)
C46 0.0221(18) 0.0217(16) 0.0152(16) 0.0031(12) -0.0012(13) 0.0029(13)
C36 0.0172(17) 0.0203(16) 0.0134(15) -0.0029(12) 0.0017(12) 0.0004(13)
C33 0.0156(17) 0.0174(15) 0.0180(16) 0.0002(12) 0.0017(12) 0.0001(12)
C11 0.0274(19) 0.0196(16) 0.0128(15) -0.0014(12) 0.0027(13) 0.0045(13)
C31 0.0193(17) 0.0191(15) 0.0201(16) -0.0051(12) 0.0021(13) -0.0050(13)
C10 0.0222(18) 0.0193(15) 0.0126(15) -0.0031(12) -0.0012(13) -0.0019(13)
C27 0.0265(19) 0.0252(17) 0.0180(17) 0.0076(13) -0.0002(14) -0.0014(14)
C29 0.0169(17) 0.0179(15) 0.0215(17) -0.0010(12) -0.0009(13) 0.0013(13)
C50 0.0227(18) 0.0182(15) 0.0142(16) 0.0053(12) 0.0018(13) -0.0022(13)
C9 0.0209(17) 0.0135(14) 0.0155(15) 0.0020(12) -0.0021(13) 0.0002(12)
C49 0.032(2) 0.0165(16) 0.0256(18) 0.0034(13) 0.0002(15) -0.0023(14)
C51 0.0194(18) 0.0257(17) 0.0291(19) -0.0009(14) -0.0080(14) 0.0006(14)
C24 0.0209(18) 0.0249(17) 0.0157(16) -0.0066(13) -0.0058(13) 0.0115(14)
C47 0.025(2) 0.0263(18) 0.0301(19) 0.0085(14) -0.0048(15) 0.0109(15)
C40 0.0226(18) 0.0182(15) 0.0130(15) -0.0054(12) -0.0007(12) 0.0027(13)
C43 0.0243(19) 0.0163(15) 0.0195(17) 0.0012(12) 0.0019(13) -0.0007(13)
C53 0.0222(18) 0.0209(16) 0.0240(18) 0.0001(13) -0.0017(14) -0.0049(13)
C34 0.0175(18) 0.038(2) 0.0226(18) -0.0019(14) 0.0026(14) -0.0054(15)
C39 0.032(2) 0.0178(16) 0.0221(17) -0.0021(13) -0.0008(14) 0.0057(14)
C41 0.0200(18) 0.0226(17) 0.0245(18) -0.0015(13) 0.0029(14) -0.0019(13)
C38 0.0218(19) 0.0289(18) 0.0284(19) 0.0008(14) -0.0018(14) 0.0115(15)
C54 0.0211(19) 0.0249(17) 0.0283(18) 0.0033(14) 0.0050(14) -0.0047(14)
C30 0.0229(19) 0.0251(17) 0.0292(19) -0.0030(14) 0.0042(14) -0.0055(14)
C28 0.034(2) 0.0255(18) 0.0285(19) 0.0062(14) 0.0000(16) 0.0006(15)
C37 0.0150(17) 0.0303(18) 0.0256(18) -0.0056(14) -0.0001(13) 0.0030(14)
C44 0.028(2) 0.037(2) 0.0230(18) -0.0057(15) 0.0022(15) -0.0097(16)
C48 0.037(2) 0.0148(16) 0.037(2) 0.0074(14) 0.0002(16) 0.0056(15)
C32 0.0194(19) 0.052(2) 0.0270(19) -0.0137(16) -0.0031(15) 0.0010(16)
C52 0.0162(18) 0.0262(18) 0.036(2) 0.0004(14) -0.0033(14) -0.0010(14)
C42 0.022(2) 0.045(2) 0.049(2) 0.0158(18) -0.0041(17) -0.0081(17)

loop_
_atom_type_symbol
_atom_type_description
_atom_type_scat_dispersion_real
_atom_type_scat_dispersion_imag
_atom_type_scat_source
C C 0.0033 0.0016 'International Tables Vol C Tables 4.2.6.8 and 6.1.1.4'
H H 0.0000 0.0000 'International Tables Vol C Tables 4.2.6.8 and 6.1.1.4'
N N 0.0061 0.0033 'International Tables Vol C Tables 4.2.6.8 and 6.1.1.4'
S S 0.1246 0.1234 'International Tables Vol C Tables 4.2.6.8 and 6.1.1.4'
Zn Zn 0.2839 1.4301 'International Tables Vol C Tables 4.2.6.8 and 6.1.1.4'

loop_
_geom_angle_atom_site_label_1
_geom_angle_atom_site_label_2
_geom_angle_atom_site_label_3
_geom_angle
_geom_angle_site_symmetry_1
_geom_angle_site_symmetry_3
_geom_angle_publ_flag
S2 Zn1 S1 124.35(3) . . ?
N1 Zn1 S2 112.60(7) . . ?
N1 Zn1 S1 108.21(7) . . ?
N2 Zn1 S2 117.54(7) . . ?
N2 Zn1 S1 99.46(7) . . ?
N2 Zn1 N1 88.37(9) . . ?
S4 S2 Zn1 100.35(4) . . ?
S3 S1 Zn1 106.28(4) . . ?
S4 S6 S5 108.83(5) . . ?
S1 S3 S5 107.21(5) . . ?
S6 S4 S2 107.01(5) . . ?
S3 S5 S6 108.03(5) . . ?
C1 N1 Zn1 115.71(19) . . ?
C1 N1 C21 118.4(2) . . ?
C21 N1 Zn1 124.27(17) . . ?
C1 N3 H3 116.0 . . ?
C1 N3 C2 128.1(2) . . ?
C2 N3 H3 116.0 . . ?
C2 N2 Zn1 119.22(19) . . ?
C2 N2 C8 117.3(2) . . ?
C8 N2 Zn1 122.96(17) . . ?
C1 N4 H4 118.6 . . ?
C1 N4 C35 122.8(2) . . ?
C35 N4 H4 118.6 . . ?
C2 N5 H5 117.0 . . ?
C2 N5 C45 126.0(2) . . ?
C45 N5 H5 117.0 . . ?
N1 C1 N3 121.3(2) . . ?
N1 C1 N4 125.0(2) . . ?
N4 C1 N3 113.7(2) . . ?
C21 C26 C29 120.4(3) . . ?
C25 C26 C21 117.8(3) . . ?
C25 C26 C29 121.8(3) . . ?
N2 C2 N3 121.6(2) . . ?
N2 C2 N5 124.3(3) . . ?
N5 C2 N3 114.0(2) . . ?
C26 C21 N1 118.0(2) . . ?
C22 C21 N1 119.4(3) . . ?
C22 C21 C26 122.5(3) . . ?
C12 C13 C8 117.7(3) . . ?
C12 C13 C33 122.8(3) . . ?
C8 C13 C33 119.4(3) . . ?
C21 C22 C23 117.6(3) . . ?
C21 C22 C27 120.8(3) . . ?
C23 C22 C27 121.6(3) . . ?
C13 C12 H12 119.4 . . ?
C13 C12 C11 121.2(3) . . ?
C11 C12 H12 119.4 . . ?
C36 C35 N4 117.8(3) . . ?
C40 C35 N4 120.0(3) . . ?
C40 C35 C36 122.2(3) . . ?
C46 C45 N5 118.6(3) . . ?
C50 C45 N5 119.0(3) . . ?
C50 C45 C46 122.4(3) . . ?
C13 C8 N2 117.5(2) . . ?
C9 C8 N2 120.1(3) . . ?
C9 C8 C13 122.3(3) . . ?
C26 C25 H25 119.7 . . ?
C24 C25 C26 120.7(3) . . ?
C24 C25 H25 119.7 . . ?
C22 C23 H23 119.7 . . ?
C24 C23 C22 120.7(3) . . ?
C24 C23 H23 119.7 . . ?
C45 C46 C51 122.4(3) . . ?
C47 C46 C45 117.3(3) . . ?
C47 C46 C51 120.2(3) . . ?
C35 C36 C41 119.9(3) . . ?
C37 C36 C35 117.6(3) . . ?
C37 C36 C41 122.6(3) . . ?
C13 C33 H33A 108.4 . . ?
C13 C33 H33B 108.4 . . ?
C13 C33 C34 115.3(3) . . ?
H33A C33 H33B 107.5 . . ?
C34 C33 H33A 108.4 . . ?
C34 C33 H33B 108.4 . . ?
C12 C11 H11 120.1 . . ?
C10 C11 C12 119.8(3) . . ?
C10 C11 H11 120.1 . . ?
H31A C31 H31B 107.5 . . ?
C9 C31 H31A 108.4 . . ?
C9 C31 H31B 108.4 . . ?
C32 C31 H31A 108.4 . . ?
C32 C31 H31B 108.4 . . ?
C32 C31 C9 115.3(3) . . ?
C11 C10 H10 119.3 . . ?
C11 C10 C9 121.4(3) . . ?
C9 C10 H10 119.3 . . ?
C22 C27 H27A 108.0 . . ?
C22 C27 H27B 108.0 . . ?
C22 C27 C28 117.3(3) . . ?
H27A C27 H27B 107.2 . . ?
C28 C27 H27A 108.0 . . ?
C28 C27 H27B 108.0 . . ?
C26 C29 H29A 108.3 . . ?
C26 C29 H29B 108.3 . . ?
C26 C29 C30 115.9(3) . . ?
H29A C29 H29B 107.4 . . ?
C30 C29 H29A 108.3 . . ?
C30 C29 H29B 108.3 . . ?
C45 C50 C53 122.4(3) . . ?
C49 C50 C45 117.9(3) . . ?
C49 C50 C53 119.7(3) . . ?
C8 C9 C31 122.3(3) . . ?
C8 C9 C10 117.4(3) . . ?
C10 C9 C31 120.2(3) . . ?
C50 C49 H49 119.6 . . ?
C48 C49 C50 120.8(3) . . ?
C48 C49 H49 119.6 . . ?
C46 C51 H51A 108.7 . . ?
C46 C51 H51B 108.7 . . ?
C46 C51 C52 114.1(3) . . ?
H51A C51 H51B 107.6 . . ?
C52 C51 H51A 108.7 . . ?
C52 C51 H51B 108.7 . . ?
C25 C24 H24 119.6 . . ?
C23 C24 C25 120.8(3) . . ?
C23 C24 H24 119.6 . . ?
C46 C47 H47 119.5 . . ?
C48 C47 C46 120.9(3) . . ?
C48 C47 H47 119.5 . . ?
C35 C40 C43 122.3(3) . . ?
C35 C40 C39 118.0(3) . . ?
C39 C40 C43 119.7(3) . . ?
C40 C43 H43A 109.3 . . ?
C40 C43 H43B 109.3 . . ?
C40 C43 C44 111.5(3) . . ?
H43A C43 H43B 108.0 . . ?
C44 C43 H43A 109.3 . . ?
C44 C43 H43B 109.3 . . ?
C50 C53 H53A 108.8 . . ?
C50 C53 H53B 108.8 . . ?
C50 C53 C54 113.8(3) . . ?
H53A C53 H53B 107.7 . . ?
C54 C53 H53A 108.8 . . ?
C54 C53 H53B 108.8 . . ?
C33 C34 H34A 109.5 . . ?
C33 C34 H34B 109.5 . . ?
C33 C34 H34C 109.5 . . ?
H34A C34 H34B 109.5 . . ?
H34A C34 H34C 109.5 . . ?
H34B C34 H34C 109.5 . . ?
C40 C39 H39 119.6 . . ?
C38 C39 C40 120.7(3) . . ?
C38 C39 H39 119.6 . . ?
C36 C41 H41A 108.2 . . ?
C36 C41 H41B 108.2 . . ?
H41A C41 H41B 107.4 . . ?
C42 C41 C36 116.3(3) . . ?
C42 C41 H41A 108.2 . . ?
C42 C41 H41B 108.2 . . ?
C39 C38 H38 119.7 . . ?
C39 C38 C37 120.5(3) . . ?
C37 C38 H38 119.7 . . ?
C53 C54 H54A 109.5 . . ?
C53 C54 H54B 109.5 . . ?
C53 C54 H54C 109.5 . . ?
H54A C54 H54B 109.5 . . ?
H54A C54 H54C 109.5 . . ?
H54B C54 H54C 109.5 . . ?
C29 C30 H30A 109.5 . . ?
C29 C30 H30B 109.5 . . ?
C29 C30 H30C 109.5 . . ?
H30A C30 H30B 109.5 . . ?
H30A C30 H30C 109.5 . . ?
H30B C30 H30C 109.5 . . ?
C27 C28 H28A 109.5 . . ?
C27 C28 H28B 109.5 . . ?
C27 C28 H28C 109.5 . . ?
H28A C28 H28B 109.5 . . ?
H28A C28 H28C 109.5 . . ?
H28B C28 H28C 109.5 . . ?
C36 C37 H37 119.5 . . ?
C38 C37 C36 121.0(3) . . ?
C38 C37 H37 119.5 . . ?
C43 C44 H44A 109.5 . . ?
C43 C44 H44B 109.5 . . ?
C43 C44 H44C 109.5 . . ?
H44A C44 H44B 109.5 . . ?
H44A C44 H44C 109.5 . . ?
H44B C44 H44C 109.5 . . ?
C49 C48 C47 120.6(3) . . ?
C49 C48 H48 119.7 . . ?
C47 C48 H48 119.7 . . ?
C31 C32 H32A 109.5 . . ?
C31 C32 H32B 109.5 . . ?
C31 C32 H32C 109.5 . . ?
H32A C32 H32B 109.5 . . ?
H32A C32 H32C 109.5 . . ?
H32B C32 H32C 109.5 . . ?
C51 C52 H52A 109.5 . . ?
C51 C52 H52B 109.5 . . ?
C51 C52 H52C 109.5 . . ?
H52A C52 H52B 109.5 . . ?
H52A C52 H52C 109.5 . . ?
H52B C52 H52C 109.5 . . ?
C41 C42 H42A 109.5 . . ?
C41 C42 H42B 109.5 . . ?
C41 C42 H42C 109.5 . . ?
H42A C42 H42B 109.5 . . ?
H42A C42 H42C 109.5 . . ?
H42B C42 H42C 109.5 . . ?

loop_
_geom_bond_atom_site_label_1
_geom_bond_atom_site_label_2
_geom_bond_distance
_geom_bond_site_symmetry_2
_geom_bond_publ_flag
Zn1 S2 2.2681(8) . ?
Zn1 S1 2.3180(9) . ?
Zn1 N1 2.070(2) . ?
Zn1 N2 2.034(2) . ?
S2 S4 2.0607(11) . ?
S1 S3 2.0406(11) . ?
S6 S4 2.0514(12) . ?
S6 S5 2.0648(12) . ?
S3 S5 2.0526(11) . ?
N1 C1 1.297(4) . ?
N1 C21 1.443(4) . ?
N3 H3 0.8800 . ?
N3 C1 1.389(4) . ?
N3 C2 1.395(4) . ?
N2 C2 1.292(4) . ?
N2 C8 1.450(4) . ?
N4 H4 0.8800 . ?
N4 C1 1.364(4) . ?
N4 C35 1.446(4) . ?
N5 H5 0.8800 . ?
N5 C2 1.346(4) . ?
N5 C45 1.437(4) . ?
C26 C21 1.404(4) . ?
C26 C25 1.396(4) . ?
C26 C29 1.510(4) . ?
C21 C22 1.398(4) . ?
C13 C12 1.385(4) . ?
C13 C8 1.407(4) . ?
C13 C33 1.514(4) . ?
C22 C23 1.402(4) . ?
C22 C27 1.508(5) . ?
C12 H12 0.9500 . ?
C12 C11 1.388(4) . ?
C35 C36 1.409(4) . ?
C35 C40 1.395(4) . ?
C45 C46 1.400(4) . ?
C45 C50 1.398(4) . ?
C8 C9 1.395(4) . ?
C25 H25 0.9500 . ?
C25 C24 1.384(4) . ?
C23 H23 0.9500 . ?
C23 C24 1.382(5) . ?
C46 C51 1.507(5) . ?
C46 C47 1.391(4) . ?
C36 C41 1.518(4) . ?
C36 C37 1.391(4) . ?
C33 H33A 0.9900 . ?
C33 H33B 0.9900 . ?
C33 C34 1.524(4) . ?
C11 H11 0.9500 . ?
C11 C10 1.379(5) . ?
C31 H31A 0.9900 . ?
C31 H31B 0.9900 . ?
C31 C9 1.513(4) . ?
C31 C32 1.512(5) . ?
C10 H10 0.9500 . ?
C10 C9 1.398(4) . ?
C27 H27A 0.9900 . ?
C27 H27B 0.9900 . ?
C27 C28 1.514(4) . ?
C29 H29A 0.9900 . ?
C29 H29B 0.9900 . ?
C29 C30 1.523(4) . ?
C50 C49 1.385(4) . ?
C50 C53 1.515(5) . ?
C49 H49 0.9500 . ?
C49 C48 1.378(5) . ?
C51 H51A 0.9900 . ?
C51 H51B 0.9900 . ?
C51 C52 1.532(5) . ?
C24 H24 0.9500 . ?
C47 H47 0.9500 . ?
C47 C48 1.380(5) . ?
C40 C43 1.507(5) . ?
C40 C39 1.396(4) . ?
C43 H43A 0.9900 . ?
C43 H43B 0.9900 . ?
C43 C44 1.521(4) . ?
C53 H53A 0.9900 . ?
C53 H53B 0.9900 . ?
C53 C54 1.529(5) . ?
C34 H34A 0.9800 . ?
C34 H34B 0.9800 . ?
C34 H34C 0.9800 . ?
C39 H39 0.9500 . ?
C39 C38 1.380(5) . ?
C41 H41A 0.9900 . ?
C41 H41B 0.9900 . ?
C41 C42 1.507(5) . ?
C38 H38 0.9500 . ?
C38 C37 1.383(5) . ?
C54 H54A 0.9800 . ?
C54 H54B 0.9800 . ?
C54 H54C 0.9800 . ?
C30 H30A 0.9800 . ?
C30 H30B 0.9800 . ?
C30 H30C 0.9800 . ?
C28 H28A 0.9800 . ?
C28 H28B 0.9800 . ?
C28 H28C 0.9800 . ?
C37 H37 0.9500 . ?
C44 H44A 0.9800 . ?
C44 H44B 0.9800 . ?
C44 H44C 0.9800 . ?
C48 H48 0.9500 . ?
C32 H32A 0.9800 . ?
C32 H32B 0.9800 . ?
C32 H32C 0.9800 . ?
C52 H52A 0.9800 . ?
C52 H52B 0.9800 . ?
C52 H52C 0.9800 . ?
C42 H42A 0.9800 . ?
C42 H42B 0.9800 . ?
C42 H42C 0.9800 . ?

loop_
_geom_torsion_atom_site_label_1
_geom_torsion_atom_site_label_2
_geom_torsion_atom_site_label_3
_geom_torsion_atom_site_label_4
_geom_torsion
_geom_torsion_site_symmetry_1
_geom_torsion_site_symmetry_2
_geom_torsion_site_symmetry_3
_geom_torsion_site_symmetry_4
_geom_torsion_publ_flag
Zn1 N1 C1 N3 28.1(3) . . . . ?
Zn1 N1 C1 N4 -152.8(2) . . . . ?
Zn1 N1 C21 C26 -121.2(2) . . . . ?
Zn1 N1 C21 C22 53.6(3) . . . . ?
Zn1 N2 C2 N3 -9.0(4) . . . . ?
Zn1 N2 C2 N5 167.3(2) . . . . ?
Zn1 N2 C8 C13 86.3(3) . . . . ?
Zn1 N2 C8 C9 -90.4(3) . . . . ?
N1 C21 C22 C23 -176.2(3) . . . . ?
N1 C21 C22 C27 3.0(4) . . . . ?
N2 C8 C9 C31 -1.0(4) . . . . ?
N2 C8 C9 C10 177.9(2) . . . . ?
N4 C35 C36 C41 -1.4(4) . . . . ?
N4 C35 C36 C37 178.7(3) . . . . ?
N4 C35 C40 C43 4.0(4) . . . . ?
N4 C35 C40 C39 -178.3(3) . . . . ?
N5 C45 C46 C51 -0.2(4) . . . . ?
N5 C45 C46 C47 179.8(3) . . . . ?
N5 C45 C50 C49 -180.0(3) . . . . ?
N5 C45 C50 C53 -1.6(4) . . . . ?
C1 N1 C21 C26 73.8(3) . . . . ?
C1 N1 C21 C22 -111.4(3) . . . . ?
C1 N3 C2 N2 -31.8(4) . . . . ?
C1 N3 C2 N5 151.6(3) . . . . ?
C1 N4 C35 C36 -73.1(4) . . . . ?
C1 N4 C35 C40 106.5(3) . . . . ?
C26 C21 C22 C23 -1.6(4) . . . . ?
C26 C21 C22 C27 177.6(3) . . . . ?
C26 C25 C24 C23 -0.4(4) . . . . ?
C2 N3 C1 N1 19.6(4) . . . . ?
C2 N3 C1 N4 -159.6(3) . . . . ?
C2 N2 C8 C13 -102.0(3) . . . . ?
C2 N2 C8 C9 81.3(3) . . . . ?
C2 N5 C45 C46 108.1(3) . . . . ?
C2 N5 C45 C50 -73.0(4) . . . . ?
C21 N1 C1 N3 -165.7(3) . . . . ?
C21 N1 C1 N4 13.5(4) . . . . ?
C21 C26 C25 C24 -0.9(4) . . . . ?
C21 C26 C29 C30 -169.1(3) . . . . ?
C21 C22 C23 C24 0.3(4) . . . . ?
C21 C22 C27 C28 176.9(3) . . . . ?
C13 C12 C11 C10 -0.9(4) . . . . ?
C13 C8 C9 C31 -177.5(3) . . . . ?
C13 C8 C9 C10 1.4(4) . . . . ?
C22 C23 C24 C25 0.7(5) . . . . ?
C12 C13 C8 N2 -179.4(2) . . . . ?
C12 C13 C8 C9 -2.8(4) . . . . ?
C12 C13 C33 C34 4.1(4) . . . . ?
C12 C11 C10 C9 -0.7(5) . . . . ?
C35 N4 C1 N1 165.3(3) . . . . ?
C35 N4 C1 N3 -15.5(4) . . . . ?
C35 C36 C41 C42 -176.8(3) . . . . ?
C35 C36 C37 C38 -0.5(4) . . . . ?
C35 C40 C43 C44 84.0(4) . . . . ?
C35 C40 C39 C38 -0.3(4) . . . . ?
C45 N5 C2 N3 -15.3(4) . . . . ?
C45 N5 C2 N2 168.2(3) . . . . ?
C45 C46 C51 C52 -75.6(4) . . . . ?
C45 C46 C47 C48 -0.4(5) . . . . ?
C45 C50 C49 C48 0.7(5) . . . . ?
C45 C50 C53 C54 -70.5(4) . . . . ?
C8 N2 C2 N3 178.9(2) . . . . ?
C8 N2 C2 N5 -4.8(4) . . . . ?
C8 C13 C12 C11 2.5(4) . . . . ?
C8 C13 C33 C34 -174.0(3) . . . . ?
C25 C26 C21 N1 176.5(2) . . . . ?
C25 C26 C21 C22 1.9(4) . . . . ?
C25 C26 C29 C30 13.0(4) . . . . ?
C23 C22 C27 C28 -3.9(5) . . . . ?
C46 C45 C50 C49 -1.1(4) . . . . ?
C46 C45 C50 C53 177.3(3) . . . . ?
C46 C47 C48 C49 0.0(5) . . . . ?
C36 C35 C40 C43 -176.4(3) . . . . ?
C36 C35 C40 C39 1.3(4) . . . . ?
C33 C13 C12 C11 -175.6(3) . . . . ?
C33 C13 C8 N2 -1.2(4) . . . . ?
C33 C13 C8 C9 175.4(3) . . . . ?
C11 C10 C9 C8 0.4(4) . . . . ?
C11 C10 C9 C31 179.4(3) . . . . ?
C27 C22 C23 C24 -178.9(3) . . . . ?
C29 C26 C21 N1 -1.4(4) . . . . ?
C29 C26 C21 C22 -176.1(3) . . . . ?
C29 C26 C25 C24 177.1(3) . . . . ?
C50 C45 C46 C51 -179.1(3) . . . . ?
C50 C45 C46 C47 1.0(4) . . . . ?
C50 C49 C48 C47 -0.1(5) . . . . ?
C49 C50 C53 C54 107.8(3) . . . . ?
C51 C46 C47 C48 179.7(3) . . . . ?
C47 C46 C51 C52 104.3(3) . . . . ?
C40 C35 C36 C41 179.0(3) . . . . ?
C40 C35 C36 C37 -0.9(4) . . . . ?
C40 C39 C38 C37 -1.1(5) . . . . ?
C43 C40 C39 C38 177.5(3) . . . . ?
C53 C50 C49 C48 -177.8(3) . . . . ?
C39 C40 C43 C44 -93.6(3) . . . . ?
C39 C38 C37 C36 1.5(5) . . . . ?
C41 C36 C37 C38 179.6(3) . . . . ?
C37 C36 C41 C42 3.1(5) . . . . ?
C32 C31 C9 C8 -143.9(3) . . . . ?
C32 C31 C9 C10 37.2(4) . . . . ?
